data_2101752
loop_
_publ_author_name
'Marsh, R. E.'

_publ_section_title
;
 The perils of <i>Cc</i> revisited
;
_journal_issue 2
_journal_name_full 'Acta Crystallographica Section B'
_journal_page_first 317
_journal_page_last 322
_journal_paper_doi 10.1107/S010876819601381X
_journal_volume 53
_journal_year 1997
_chemical_formula_moiety 'C9 H29 O2 Sn3 I'
_chemical_formula_sum 'C9 H29 I O2 Sn3'
_space_group_IT_number 120
_symmetry_cell_setting tetragonal
_symmetry_space_group_name_Hall 'I -4 -2c'
_symmetry_space_group_name_H-M 'I -4 c 2'
_audit_creation_method CSD-QUEST3D-V5
_cell_angle_alpha 90
_cell_angle_beta 90
_cell_angle_gamma 90
_cell_formula_units_Z 8
_cell_length_a 15.524
_cell_length_b 15.524
_cell_length_c 17.294
_cell_volume 4167.760
_cod_data_source_file an0533.cif
_cod_data_source_block CSD_CIF_MIF_JISKEB01
_cod_depositor_comments
;

  Added moiety chemical formula from Marsh (1997) paper. The summary
  chemical formula is calculated from moiety formula using 'AdHocParser'
  (svn://www.crystallography.net/cod-tools/trunk/Formulae/AdHocParser.yp,
  revision 1441.)

  Removing 6 atoms which were symmetric equivalents of the atoms from
  the asymmetric unit.

  Andrius Merkys
  2013-11-06
;
_cod_database_code 2101752

loop_
_symmetry_equiv_pos_as_xyz
x,y,z
y,-x,-z
-x,y,1/2+z
-x,-y,z
y,x,1/2-z
-y,x,-z
x,-y,1/2+z
-y,-x,1/2-z
1/2+x,1/2+y,1/2+z
1/2+y,1/2-x,1/2-z
1/2-x,1/2+y,z
1/2-x,1/2-y,1/2+z
1/2+y,1/2+x,-z
1/2-y,1/2+x,1/2-z
1/2+x,1/2-y,z
1/2-y,1/2-x,-z

loop_
_atom_site_label
_atom_site_fract_x
_atom_site_fract_y
_atom_site_fract_z
_atom_site_type_symbol
_atom_site_attached_hydrogens
I1 .30716 -.19284 .0 I 0
Sn1 .48541 .24207 -.08378 Sn 0
Sn2 .32097 .32097 -.25 Sn 0
O1 .3666 .2711 -.1349 O 1
C1 .4430 .2100 .0295 C 3
C2 .5448 .3645 -.0978 C 3
C3 .5192 .1322 -.1538 C 3
C4 .4410 .2912 -.3022 C 3
C5 .2225 .2225 -.25 C 3

loop_
_atom_type_symbol
C
I
O
Sn
